data_1544444
loop_
_publ_author_name
'Xu, Bingjia'
'Wu, Haozhong'
'Chen, Junru'
'Yang, Zhan'
'Yang, Zhiyong'
'Wu, Yuan-Chun'
'Zhang, Yi'
'Jin, Chongjun'
'Lu, Po-Yen'
'Chi, Zhenguo'
'Liu, Siwei'
'Xu, Jiarui'
'Aldred, Matthew'

_publ_section_title
;
 White-light emission from a single heavy atom-free molecule with room
 temperature phosphorescence, mechanochromism and thermochromism
;
_journal_issue 3
_journal_name_full 'Chem. Sci.'
_journal_page_first 1909
_journal_paper_doi 10.1039/C6SC03038F
_journal_volume 8
_journal_year 2017
_chemical_formula_sum 'C37 H24 Cl2 O2 S3'
_chemical_formula_weight 667.64
_chemical_name_systematic SDB2t
_space_group_IT_number 15
_symmetry_cell_setting monoclinic
_symmetry_space_group_name_Hall '-C 2yc'
_symmetry_space_group_name_H-M 'C 1 2/c 1'
_atom_sites_solution_hydrogens geom
_atom_sites_solution_primary direct
_atom_sites_solution_secondary difmap
_audit_creation_method SHELXL-97
_audit_update_record
;
2016-05-21 deposited with the CCDC.
2016-11-01 downloaded from the CCDC.
;
_cell_angle_alpha 90.00
_cell_angle_beta 94.268(2)
_cell_angle_gamma 90.00
_cell_formula_units_Z 4
_cell_length_a 9.3865(3)
_cell_length_b 12.1945(3)
_cell_length_c 26.4154(6)
_cell_measurement_reflns_used 2441
_cell_measurement_temperature 294.83(10)
_cell_measurement_theta_max 66.7430
_cell_measurement_theta_min 3.3240
_cell_volume 3015.22(14)
_computing_structure_refinement 'SHELXL-97 (Sheldrick, 1997)'
_computing_structure_solution 'SHELXS-97 (Sheldrick, 1990)'
_diffrn_ambient_temperature 294.83(10)
_diffrn_measured_fraction_theta_full 0.980
_diffrn_measured_fraction_theta_max 0.980
_diffrn_measurement_device_type 'multiwire proportional'
_diffrn_measurement_method 'phi and omega scans'
_diffrn_radiation_monochromator graphite
_diffrn_radiation_source 'fine-focus sealed tube'
_diffrn_radiation_type CuK\a
_diffrn_radiation_wavelength 1.54178
_diffrn_reflns_av_R_equivalents 0.0279
_diffrn_reflns_av_sigmaI/netI 0.0345
_diffrn_reflns_limit_h_max 11
_diffrn_reflns_limit_h_min -9
_diffrn_reflns_limit_k_max 14
_diffrn_reflns_limit_k_min -9
_diffrn_reflns_limit_l_max 29
_diffrn_reflns_limit_l_min -31
_diffrn_reflns_number 5373
_diffrn_reflns_theta_full 66.86
_diffrn_reflns_theta_max 66.86
_diffrn_reflns_theta_min 3.36
_exptl_absorpt_coefficient_mu 4.158
_exptl_absorpt_correction_T_max 0.6577
_exptl_absorpt_correction_T_min 0.2939
_exptl_absorpt_correction_type multi-scan
_exptl_absorpt_process_details multi-scan
_exptl_crystal_colour colorless
_exptl_crystal_density_diffrn 1.471
_exptl_crystal_density_method 'not measured'
_exptl_crystal_description block
_exptl_crystal_F_000 1376
_exptl_crystal_size_max 0.39
_exptl_crystal_size_mid 0.34
_exptl_crystal_size_min 0.11
_refine_diff_density_max 0.396
_refine_diff_density_min -0.510
_refine_diff_density_rms 0.056
_refine_ls_extinction_method none
_refine_ls_goodness_of_fit_ref 1.028
_refine_ls_hydrogen_treatment mixed
_refine_ls_matrix_type full
_refine_ls_number_parameters 200
_refine_ls_number_reflns 2630
_refine_ls_number_restraints 0
_refine_ls_restrained_S_all 1.028
_refine_ls_R_factor_all 0.0469
_refine_ls_R_factor_gt 0.0370
_refine_ls_shift/su_max 0.000
_refine_ls_shift/su_mean 0.000
_refine_ls_structure_factor_coef Fsqd
_refine_ls_weighting_details 'calc w=1/[\s^2^(Fo^2^)+(0.0552P)^2^+1.8192P] where P=(Fo^2^+2Fc^2^)/3'
_refine_ls_weighting_scheme calc
_refine_ls_wR_factor_gt 0.0928
_refine_ls_wR_factor_ref 0.0992
_reflns_number_gt 2219
_reflns_number_total 2630
_reflns_threshold_expression >2sigma(I)
_cod_data_source_file c6sc03038f2.cif
_cod_data_source_block SDB2t
_cod_depositor_comments
;
The following automatic conversions were performed:

'_symmetry_cell_setting' value 'Monoclinic' changed to 'monoclinic'
according to
/usr/data/users/saulius/crontab/automatic-downloads/rss-feeds/RSC/lib/dictionaries/cif_core.dic
dictionary named 'cif_core.dic' version 2.4.2 from 2011-04-26.

Automatic conversion script
Id: cif_fix_values 4268 2015-11-12 08:31:59Z antanas 

 Adding full bibliography for 1544443--1544444.cif.
;
_cod_original_sg_symbol_H-M 'C2/c  '
_cod_database_code 1544444

loop_
_symmetry_equiv_pos_as_xyz
'x, y, z'
'-x, y, -z+1/2'
'x+1/2, y+1/2, z'
'-x+1/2, y+1/2, -z+1/2'
'-x, -y, -z'
'x, -y, z-1/2'
'-x+1/2, -y+1/2, -z'
'x+1/2, -y+1/2, z-1/2'

loop_
_atom_site_label
_atom_site_type_symbol
_atom_site_fract_x
_atom_site_fract_y
_atom_site_fract_z
_atom_site_U_iso_or_equiv
_atom_site_adp_type
_atom_site_occupancy
_atom_site_symmetry_multiplicity
_atom_site_calc_flag
_atom_site_refinement_flags
S2 S 0.18600(6) 0.38870(5) 0.48949(2) 0.02774(17) Uani 1 1 d .
S1 S 0.0000 0.24913(6) 0.2500 0.02127(19) Uani 1 2 d S
O1 O 0.11578(17) 0.18952(13) 0.22993(5) 0.0283(4) Uani 1 1 d .
C7 C 0.2608(2) 0.54107(18) 0.41591(8) 0.0232(5) Uani 1 1 d .
C11 C 0.3263(2) 0.57302(19) 0.50642(8) 0.0232(5) Uani 1 1 d .
C13 C 0.3632(3) 0.5618(2) 0.60381(8) 0.0287(5) Uani 1 1 d .
H13 H 0.4107 0.6286 0.6071 0.034 Uiso 1 1 calc R
C1 C 0.0733(2) 0.33886(17) 0.29761(7) 0.0197(4) Uani 1 1 d .
C15 C 0.2716(3) 0.3992(2) 0.64200(8) 0.0309(6) Uani 1 1 d .
H15 H 0.2589 0.3582 0.6710 0.037 Uiso 1 1 calc R
C6 C -0.0071(2) 0.36675(18) 0.33796(8) 0.0209(4) Uani 1 1 d .
H6 H -0.0997 0.3405 0.3394 0.025 Uiso 1 1 calc R
C5 C 0.0534(2) 0.43410(17) 0.37584(8) 0.0215(5) Uani 1 1 d .
H5 H 0.0003 0.4535 0.4028 0.026 Uiso 1 1 calc R
C8 C 0.3344(2) 0.63665(19) 0.40567(8) 0.0278(5) Uani 1 1 d .
H8 H 0.3392 0.6588 0.3721 0.033 Uiso 1 1 calc R
C3 C 0.2679(2) 0.44812(19) 0.33195(8) 0.0254(5) Uani 1 1 d .
H3 H 0.3586 0.4774 0.3294 0.030 Uiso 1 1 calc R
C12 C 0.3139(2) 0.52341(19) 0.55588(8) 0.0239(5) Uani 1 1 d .
C2 C 0.2095(2) 0.38034(19) 0.29401(8) 0.0242(5) Uani 1 1 d .
H2 H 0.2610 0.3628 0.2664 0.029 Uiso 1 1 calc R
C4 C 0.1925(2) 0.47344(17) 0.37426(8) 0.0209(5) Uani 1 1 d .
C18 C 0.2587(2) 0.51044(17) 0.46709(8) 0.0223(5) Uani 1 1 d .
C10 C 0.3970(3) 0.66926(19) 0.49461(8) 0.0281(5) Uani 1 1 d .
H10 H 0.4409 0.7124 0.5203 0.034 Uiso 1 1 calc R
C9 C 0.4012(3) 0.6999(2) 0.44434(9) 0.0318(5) Uani 1 1 d .
H9 H 0.4492 0.7635 0.4363 0.038 Uiso 1 1 calc R
C14 C 0.3410(2) 0.4996(2) 0.64647(8) 0.0309(6) Uani 1 1 d .
H14 H 0.3730 0.5255 0.6784 0.037 Uiso 1 1 calc R
C17 C 0.2425(2) 0.42227(19) 0.55212(8) 0.0247(5) Uani 1 1 d .
C16 C 0.2210(3) 0.3593(2) 0.59496(8) 0.0295(5) Uani 1 1 d .
H16 H 0.1739 0.2922 0.5920 0.035 Uiso 1 1 calc R
Cl Cl 0.04346(7) 0.72185(7) 0.30408(3) 0.0485(2) Uani 1 1 d .
C19 C 0.0000 0.6421(3) 0.2500 0.0614(14) Uani 1 2 d S
H19A H -0.0804 0.5953 0.2562 0.074 Uiso 0.50 1 calc PR
H19B H 0.0804 0.5953 0.2438 0.074 Uiso 0.50 1 calc PR

loop_
_atom_site_aniso_label
_atom_site_aniso_U_11
_atom_site_aniso_U_22
_atom_site_aniso_U_33
_atom_site_aniso_U_23
_atom_site_aniso_U_13
_atom_site_aniso_U_12
S2 0.0374(3) 0.0218(3) 0.0240(3) 0.0022(2) 0.0015(2) -0.0085(2)
S1 0.0238(4) 0.0198(4) 0.0202(4) 0.000 0.0018(3) 0.000
O1 0.0343(9) 0.0248(8) 0.0257(8) -0.0024(7) 0.0017(7) 0.0095(7)
C7 0.0222(11) 0.0240(11) 0.0235(11) 0.0012(9) 0.0027(9) -0.0013(9)
C11 0.0226(12) 0.0236(11) 0.0235(11) -0.0011(9) 0.0017(9) -0.0005(9)
C13 0.0255(12) 0.0344(13) 0.0263(11) -0.0020(10) 0.0017(9) -0.0026(10)
C1 0.0230(11) 0.0182(10) 0.0174(10) 0.0017(8) -0.0013(8) 0.0014(9)
C15 0.0291(13) 0.0390(14) 0.0253(11) 0.0094(10) 0.0064(9) 0.0098(11)
C6 0.0181(11) 0.0220(10) 0.0228(10) 0.0019(8) 0.0029(8) -0.0010(9)
C5 0.0223(11) 0.0216(11) 0.0213(10) -0.0004(8) 0.0055(8) 0.0002(9)
C8 0.0291(13) 0.0294(12) 0.0247(11) 0.0044(9) 0.0016(9) -0.0066(10)
C3 0.0211(11) 0.0307(12) 0.0248(11) 0.0019(9) 0.0043(9) -0.0039(10)
C12 0.0215(12) 0.0257(11) 0.0250(11) -0.0001(9) 0.0038(9) 0.0014(10)
C2 0.0205(11) 0.0309(12) 0.0215(10) 0.0011(9) 0.0040(8) 0.0011(10)
C4 0.0246(12) 0.0169(10) 0.0210(10) 0.0024(8) 0.0000(8) 0.0003(9)
C18 0.0227(11) 0.0190(10) 0.0252(11) 0.0020(9) 0.0023(8) -0.0010(9)
C10 0.0309(13) 0.0255(11) 0.0277(11) -0.0025(10) -0.0007(9) -0.0086(10)
C9 0.0345(14) 0.0289(13) 0.0321(12) 0.0027(10) 0.0023(10) -0.0122(11)
C14 0.0255(13) 0.0441(15) 0.0233(11) -0.0011(10) 0.0025(9) 0.0062(11)
C17 0.0239(12) 0.0257(11) 0.0245(11) 0.0014(9) 0.0025(9) 0.0023(10)
C16 0.0326(13) 0.0272(12) 0.0293(12) 0.0064(10) 0.0072(10) 0.0011(10)
Cl 0.0381(4) 0.0646(5) 0.0435(4) 0.0063(3) 0.0069(3) 0.0013(3)
C19 0.100(4) 0.030(2) 0.059(3) 0.000 0.037(3) 0.000

loop_
_atom_type_symbol
_atom_type_description
_atom_type_scat_dispersion_real
_atom_type_scat_dispersion_imag
_atom_type_scat_source
C C 0.0181 0.0091 'International Tables Vol C Tables 4.2.6.8 and 6.1.1.4'
H H 0.0000 0.0000 'International Tables Vol C Tables 4.2.6.8 and 6.1.1.4'
O O 0.0492 0.0322 'International Tables Vol C Tables 4.2.6.8 and 6.1.1.4'
S S 0.3331 0.5567 'International Tables Vol C Tables 4.2.6.8 and 6.1.1.4'
Cl Cl 0.3639 0.7018 'International Tables Vol C Tables 4.2.6.8 and 6.1.1.4'

loop_
_geom_angle_atom_site_label_1
_geom_angle_atom_site_label_2
_geom_angle_atom_site_label_3
_geom_angle
_geom_angle_site_symmetry_1
_geom_angle_site_symmetry_3
C17 S2 C18 91.31(10) . .
O1 S1 O1 119.41(14) 2 .
O1 S1 C1 108.36(9) 2 .
O1 S1 C1 108.03(9) . .
O1 S1 C1 108.03(9) 2 2
O1 S1 C1 108.36(9) . 2
C1 S1 C1 103.50(13) . 2
C8 C7 C18 116.9(2) . .
C8 C7 C4 121.01(19) . .
C18 C7 C4 122.04(19) . .
C10 C11 C18 119.24(19) . .
C10 C11 C12 128.6(2) . .
C18 C11 C12 112.18(19) . .
C14 C13 C12 119.6(2) . .
C14 C13 H13 120.2 . .
C12 C13 H13 120.2 . .
C2 C1 C6 121.3(2) . .
C2 C1 S1 119.34(15) . .
C6 C1 S1 119.40(17) . .
C16 C15 C14 120.9(2) . .
C16 C15 H15 119.5 . .
C14 C15 H15 119.5 . .
C5 C6 C1 118.8(2) . .
C5 C6 H6 120.6 . .
C1 C6 H6 120.6 . .
C6 C5 C4 121.15(19) . .
C6 C5 H5 119.4 . .
C4 C5 H5 119.4 . .
C9 C8 C7 121.6(2) . .
C9 C8 H8 119.2 . .
C7 C8 H8 119.2 . .
C2 C3 C4 120.9(2) . .
C2 C3 H3 119.5 . .
C4 C3 H3 119.5 . .
C13 C12 C17 118.9(2) . .
C13 C12 C11 129.3(2) . .
C17 C12 C11 111.87(19) . .
C3 C2 C1 119.19(19) . .
C3 C2 H2 120.4 . .
C1 C2 H2 120.4 . .
C5 C4 C3 118.5(2) . .
C5 C4 C7 121.57(18) . .
C3 C4 C7 119.9(2) . .
C11 C18 C7 122.1(2) . .
C11 C18 S2 112.11(16) . .
C7 C18 S2 125.68(17) . .
C9 C10 C11 119.4(2) . .
C9 C10 H10 120.3 . .
C11 C10 H10 120.3 . .
C10 C9 C8 120.8(2) . .
C10 C9 H9 119.6 . .
C8 C9 H9 119.6 . .
C13 C14 C15 120.7(2) . .
C13 C14 H14 119.6 . .
C15 C14 H14 119.6 . .
C16 C17 C12 121.6(2) . .
C16 C17 S2 125.94(19) . .
C12 C17 S2 112.48(16) . .
C15 C16 C17 118.3(2) . .
C15 C16 H16 120.9 . .
C17 C16 H16 120.9 . .
Cl C19 Cl 112.5(2) . 2
Cl C19 H19A 109.1 . .
Cl C19 H19A 109.1 2 .
Cl C19 H19B 109.1 . .
Cl C19 H19B 109.1 2 .
H19A C19 H19B 107.8 . .

loop_
_geom_bond_atom_site_label_1
_geom_bond_atom_site_label_2
_geom_bond_distance
_geom_bond_site_symmetry_2
S2 C17 1.748(2) .
S2 C18 1.755(2) .
S1 O1 1.4409(15) 2
S1 O1 1.4409(15) .
S1 C1 1.768(2) .
S1 C1 1.768(2) 2
C7 C8 1.392(3) .
C7 C18 1.404(3) .
C7 C4 1.482(3) .
C11 C10 1.395(3) .
C11 C18 1.402(3) .
C11 C12 1.452(3) .
C13 C14 1.387(3) .
C13 C12 1.396(3) .
C13 H13 0.9300 .
C1 C2 1.384(3) .
C1 C6 1.393(3) .
C15 C16 1.385(3) .
C15 C14 1.387(4) .
C15 H15 0.9300 .
C6 C5 1.383(3) .
C6 H6 0.9300 .
C5 C4 1.395(3) .
C5 H5 0.9300 .
C8 C9 1.391(3) .
C8 H8 0.9300 .
C3 C2 1.381(3) .
C3 C4 1.401(3) .
C3 H3 0.9300 .
C12 C17 1.404(3) .
C2 H2 0.9300 .
C10 C9 1.383(3) .
C10 H10 0.9300 .
C9 H9 0.9300 .
C14 H14 0.9300 .
C17 C16 1.395(3) .
C16 H16 0.9300 .
Cl C19 1.751(2) .
C19 Cl 1.751(2) 2
C19 H19A 0.9700 .
C19 H19B 0.9700 .

loop_
_geom_torsion_atom_site_label_1
_geom_torsion_atom_site_label_2
_geom_torsion_atom_site_label_3
_geom_torsion_atom_site_label_4
_geom_torsion
_geom_torsion_site_symmetry_1
O1 S1 C1 C2 160.67(17) 2
O1 S1 C1 C2 30.0(2) .
C1 S1 C1 C2 -84.80(17) 2
O1 S1 C1 C6 -19.5(2) 2
O1 S1 C1 C6 -150.22(17) .
C1 S1 C1 C6 95.02(18) 2
C2 C1 C6 C5 -2.3(3) .
S1 C1 C6 C5 177.86(16) .
C1 C6 C5 C4 -0.4(3) .
C18 C7 C8 C9 -0.9(3) .
C4 C7 C8 C9 -178.9(2) .
C14 C13 C12 C17 0.1(3) .
C14 C13 C12 C11 -179.1(2) .
C10 C11 C12 C13 3.3(4) .
C18 C11 C12 C13 -178.2(2) .
C10 C11 C12 C17 -175.9(2) .
C18 C11 C12 C17 2.6(3) .
C4 C3 C2 C1 1.3(3) .
C6 C1 C2 C3 1.9(3) .
S1 C1 C2 C3 -178.32(17) .
C6 C5 C4 C3 3.4(3) .
C6 C5 C4 C7 -176.9(2) .
C2 C3 C4 C5 -3.8(3) .
C2 C3 C4 C7 176.4(2) .
C8 C7 C4 C5 -133.6(2) .
C18 C7 C4 C5 48.6(3) .
C8 C7 C4 C3 46.1(3) .
C18 C7 C4 C3 -131.7(2) .
C10 C11 C18 C7 0.5(3) .
C12 C11 C18 C7 -178.1(2) .
C10 C11 C18 S2 176.27(18) .
C12 C11 C18 S2 -2.3(2) .
C8 C7 C18 C11 0.5(3) .
C4 C7 C18 C11 178.4(2) .
C8 C7 C18 S2 -174.63(18) .
C4 C7 C18 S2 3.3(3) .
C17 S2 C18 C11 1.18(18) .
C17 S2 C18 C7 176.8(2) .
C18 C11 C10 C9 -1.2(4) .
C12 C11 C10 C9 177.2(2) .
C11 C10 C9 C8 0.8(4) .
C7 C8 C9 C10 0.3(4) .
C12 C13 C14 C15 0.7(3) .
C16 C15 C14 C13 -0.9(4) .
C13 C12 C17 C16 -0.5(3) .
C11 C12 C17 C16 178.8(2) .
C13 C12 C17 S2 179.01(17) .
C11 C12 C17 S2 -1.7(2) .
C18 S2 C17 C16 179.8(2) .
C18 S2 C17 C12 0.33(18) .
C14 C15 C16 C17 0.4(4) .
C12 C17 C16 C15 0.3(3) .
S2 C17 C16 C15 -179.18(17) .
